data_2003590
loop_
_publ_author_name
'Soriano-Garc\'ia, M.'
'Pandiyan, T.'
'Dur\'an de Baz\'ua, C.'

_publ_section_title
;[<i>N</i>,<i>N</i>'-Bis(benzimidazol-2-ylethyl)-1,2-ethanediamine](nitrato-<i>O</i>,<i>O</i>')nickel(II)
 Nitrate
;
_journal_issue 6
_journal_name_full 'Acta Crystallographica Section C'
_journal_page_first 1107
_journal_page_last 1109
_journal_paper_doi 10.1107/S010827019401406X
_journal_volume 51
_journal_year 1995
_chemical_formula_moiety 'C20 H24 N8 Ni1 O6'
_chemical_formula_sum 'C20 H24 N8 Ni O6'
_chemical_formula_weight 531.18
_space_group_IT_number 61
_symmetry_cell_setting orthorhombic
_symmetry_space_group_name_Hall '-P 2ac 2ab'
_symmetry_space_group_name_H-M 'P b c a'
_atom_type_scat_source 'SHELXTL-Plus (Sheldrick, 1990)'
_cell_angle_alpha 90.0
_cell_angle_beta 90.0
_cell_angle_gamma 90.0
_cell_formula_units_Z 8
_cell_length_a 11.746(1)
_cell_length_b 16.535(1)
_cell_length_c 24.139(1)
_cell_measurement_reflns_used 25
_cell_measurement_temperature 293
_cell_measurement_theta_max 13.7
_cell_measurement_theta_min 10.0
_cell_volume 4688.3(5)
_diffrn_measurement_device 'Siemens P4'
_diffrn_measurement_method \w/2\q
_diffrn_radiation_type MoK\a
_diffrn_radiation_wavelength 0.71073
_diffrn_reflns_av_R_equivalents 0.030
_diffrn_reflns_limit_h_max 13
_diffrn_reflns_limit_h_min 0
_diffrn_reflns_limit_k_max 19
_diffrn_reflns_limit_k_min 0
_diffrn_reflns_limit_l_max 28
_diffrn_reflns_limit_l_min 0
_diffrn_reflns_number 4120
_diffrn_reflns_theta_max 25.0
_diffrn_standards_decay_% 2
_diffrn_standards_interval_count 100
_diffrn_standards_interval_time 60
_diffrn_standards_number 2
_exptl_absorpt_coefficient_mu 0.882
_exptl_absorpt_correction_type none
_exptl_crystal_colour 'light blue'
_exptl_crystal_density_diffrn 1.505
_exptl_crystal_description prismatic
_exptl_crystal_size_max 0.35
_exptl_crystal_size_mid 0.26
_exptl_crystal_size_min 0.20
_refine_diff_density_max 0.24
_refine_diff_density_min -0.29
_refine_ls_extinction_coef '0.00289(4) (isotropic)'
_refine_ls_extinction_method
;
F~c~* = F~c~/(1 + \cF~c~^2^/sin2\q)^1/4^
;
_refine_ls_goodness_of_fit_obs 1.51
_refine_ls_hydrogen_treatment refall
_refine_ls_number_parameters 341
_refine_ls_number_reflns 3080
_refine_ls_R_factor_obs 0.034
_refine_ls_shift/esd_max 0.004
_refine_ls_structure_factor_coef F
_refine_ls_weighting_scheme
;
Weighting scheme based on measured e.s.d.'s
;
_refine_ls_wR_factor_obs 0.065
_reflns_number_observed 3080
_reflns_number_total 4005
_reflns_observed_criterion I>2\s(I)
_cod_data_source_file na1132.cif
_cod_data_source_block na1132a
_cod_original_cell_volume 4688.0(10)
_cod_original_formula_sum 'C20 H24 N8 Ni1 O6'
_cod_database_code 2003590

loop_
_symmetry_equiv_pos_as_xyz
x,y,z
1/2+x,y,1/2-z
x,1/2-y,1/2+z
1/2-x,1/2+y,z
-x,-y,-z
1/2-x,-y,1/2+z
-x,1/2+y,1/2-z
1/2+x,1/2-y,-z

loop_
_atom_site_label
_atom_site_fract_x
_atom_site_fract_y
_atom_site_fract_z
_atom_site_U_iso_or_equiv
Ni .2502(1) .0583(1) .3355(1) .038(1)
O(1) .2999(2) .1303(1) .2632(1) .051(1)
O(2) .1799(2) .0334(1) .2528(1) .057(1)
O(3) .2204(2) .1122(2) .1831(1) .077(1)
O(4) -.3735(2) -.0999(2) .4760(1) .083(1)
O(5) -.1983(2) -.1108(2) .4983(1) .087(1)
O(6) -.2436(2) -.0905(2) .4136(1) .075(1)
N(1) .1614(2) -.0213(1) .3839(1) .045(1)
N(2) .0024(2) -.0743(1) .4175(1) .058(1)
N(3) .1128(2) .1428(1) .3428(1) .045(1)
N(4) .3297(2) .1350(1) .3905(1) .041(1)
N(5) .5584(2) -.0667(1) .3498(1) .045(1)
N(6) .3923(2) -.0129(1) .3275(1) .042(1)
N(7) .2334(2) .0923(2) .2314(1) .051(1)
N(8) -.2727(2) -.1005(2) .4632(1) .058(1)
C(1) .1893(2) -.0729(2) .4278(1) .046(1)
C(2) .2937(3) -.0943(2) .4506(1) .054(1)
C(3) .2932(3) -.1476(2) .4944(1) .066(1)
C(4) .1926(3) -.1798(2) .5153(1) .073(1)
C(5) .0896(3) -.1602(2) .4927(1) .070(1)
C(6) .0893(2) -.1061(2) .4490(1) .053(1)
C(7) .0486(2) -.0243(2) .3798(1) .050(1)
C(8) -.0201(2) .0255(2) .3411(1) .059(1)
C(9) -.0053(2) .1148(2) .3535(2) .066(1)
C(10) .1500(2) .2049(2) .3828(1) .058(1)
C(11) .2766(2) .2147(2) .3805(1) .056(1)
C(12) .4544(2) .1391(2) .3863(1) .049(1)
C(13) .5097(2) .0587(1) .3997(1) .045(1)
C(14) .4855(2) -.0058(1) .3583(1) .040(1)
C(15) .5133(2) -.1174(1) .3103(1) .042(1)
C(16) .5528(2) -.1877(2) .2858(1) .055(1)
C(17) .4845(2) -.2234(2) .2472(1) .060(1)
C(18) .3793(3) -.1903(2) .2331(1) .064(1)
C(19) .3389(2) -.1210(2) .2574(1) .055(1)
C(20) .4079(2) -.0838(1) .2966(1) .041(1)
H(2A) .3615(3) -.0735(2) .4366(1) .045(7)
H(3A) .3621(3) -.1623(2) .5106(1) .055(8)
H(4A) .1955(3) -.2153(2) .5452(1) .085(11)
H(5A) .0223(3) -.1823(2) .5062(1) .055(8)
H(2B) -.0689(2) -.0846(1) .4212(1) .104(13)
H(8A) -.0998(2) .0110(2) .3446(1) .064(8)
H(8B) .0035(2) .0146(2) .3033(1) .062(8)
H(9A) -.0576(2) .1457(2) .3308(2) .072(10)
H(9B) -.0243(2) .1248(2) .3920(2) .081(1)
H(3B) .1097(2) .1686(1) .3095(1) .055(8)
H(10A) .1274(2) .1891(2) .4200(1) .066(9)
H(10B) .1135(2) .2560(2) .3743(1) .077(9)
H(11A) .2991(2) .2351(2) .3445(1) .078(10)
H(11B) .3014(2) .2530(2) .4085(1) .057(8)
H(4B) .3114(2) .1190(1) .4255(1) .053(8)
H(12A) .4826(2) .1799(2) .4117(1) .050(7)
H(12B) .4753(2) .1552(2) .3491(1) .059(8)
H(13A) .5914(2) .0664(1) .4020(1) .059(8)
H(13B) .4834(2) .0408(1) .4357(1) .044(7)
H(5B) .6227(2) -.0731(1) .3663(1) .058(8)
H(16A) .6230(2) -.2097(2) .2953(1) .066(9)
H(17A) .5086(2) -.2707(2) .2299(1) .066(8)
H(18A) .3352(3) -.2160(2) .2064(1) .061(8)
H(19A) .2682(2) -.0998(2) .2481(1) .060(8)

loop_
_geom_angle_atom_site_label_1
_geom_angle_atom_site_label_2
_geom_angle_atom_site_label_3
_geom_angle
_geom_angle_publ_flag
N(1) Ni N(6) 95.71(8) yes
N(6) Ni N(4) 92.63(8) yes
N(6) Ni N(3) 174.33(8) yes
N(1) Ni O(1) 159.98(7) yes
N(4) Ni O(1) 93.34(7) yes
N(1) Ni O(2) 101.85(8) yes
N(4) Ni O(2) 150.51(7) yes
O(1) Ni O(2) 58.59(6) yes
C(7) N(1) Ni 119.4(2) yes
C(2) C(1) C(6) 119.9(2) yes
C(6) C(1) N(1) 108.7(2) yes
C(2) C(3) C(4) 121.8(3) yes
C(4) C(5) C(6) 117.4(3) yes
N(2) C(6) C(1) 105.7(2) yes
C(7) N(2) C(6) 108.1(2) yes
N(1) C(7) C(8) 124.6(2) yes
C(7) C(8) C(9) 110.8(2) yes
C(10) N(3) C(9) 112.2(2) yes
C(9) N(3) Ni 121.0(2) yes
N(1) Ni N(4) 105.08(8) yes
N(1) Ni N(3) 89.34(8) yes
N(4) Ni N(3) 83.52(8) yes
N(6) Ni O(1) 91.14(7) yes
N(3) Ni O(1) 84.94(7) yes
N(6) Ni O(2) 96.45(7) yes
N(3) Ni O(2) 85.01(7) yes
C(7) N(1) C(1) 105.5(2) yes
C(1) N(1) Ni 134.8(2) yes
C(2) C(1) N(1) 131.4(2) yes
C(3) C(2) C(1) 117.6(3) yes
C(5) C(4) C(3) 121.1(3) yes
N(2) C(6) C(5) 132.1(3) yes
C(5) C(6) C(1) 122.2(3) yes
N(1) C(7) N(2) 112.0(2) yes
N(2) C(7) C(8) 123.3(2) yes
N(3) C(9) C(8) 112.0(2) yes
C(10) N(3) Ni 106.5(2) yes
N(3) C(10) C(11) 110.2(2) yes
N(4) C(11) C(10) 108.4(2) yes
C(12) N(4) Ni 115.8(2) yes
N(4) C(12) C(13) 111.9(2) yes
N(6) C(14) N(5) 112.1(2) yes
N(5) C(14) C(13) 121.3(2) yes
N(5) C(15) C(20) 105.2(2) yes
C(14) N(5) C(15) 108.6(2) yes
C(16) C(17) C(18) 121.3(3) yes
C(18) C(19) C(20) 117.4(3) yes
C(19) C(20) N(6) 131.0(2) yes
C(14) N(6) C(20) 105.3(2) yes
C(20) N(6) Ni 129.6(2) yes
O(3) N(7) O(2) 122.2(2) yes
N(7) O(1) Ni 92.80(10) yes
O(4) N(8) O(5) 121.0(3) yes
O(5) N(8) O(6) 118.8(2) yes
C(12) N(4) C(11) 111.6(2) yes
C(11) N(4) Ni 104.6(2) yes
C(14) C(13) C(12) 113.9(2) yes
N(6) C(14) C(13) 126.6(2) yes
N(5) C(15) C(16) 132.7(2) yes
C(16) C(15) C(20) 122.1(2) yes
C(17) C(16) C(15) 117.2(3) yes
C(19) C(18) C(17) 122.0(3) yes
C(19) C(20) C(15) 120.0(2) yes
C(15) C(20) N(6) 108.9(2) yes
C(14) N(6) Ni 124.5(2) yes
O(3) N(7) O(1) 121.6(3) yes
O(1) N(7) O(2) 116.1(2) yes
N(7) O(2) Ni 92.30(10) yes
O(4) N(8) O(6) 120.2(2) yes

loop_
_geom_bond_atom_site_label_1
_geom_bond_atom_site_label_2
_geom_bond_distance
_geom_bond_publ_flag
Ni N(1) 2.045(2) yes
Ni N(4) 2.060(2) yes
Ni O(1) 2.191(2) yes
N(1) C(7) 1.329(3) yes
C(1) C(2) 1.390(4) yes
C(2) C(3) 1.377(4) yes
C(4) C(5) 1.366(4) yes
C(6) N(2) 1.378(3) yes
C(7) C(8) 1.483(4) yes
C(9) N(3) 1.485(3) yes
C(10) C(11) 1.498(4) yes
N(4) C(12) 1.470(3) yes
C(13) C(14) 1.488(3) yes
C(14) N(5) 1.337(3) yes
C(15) C(16) 1.384(3) yes
C(16) C(17) 1.364(4) yes
C(18) C(19) 1.373(4) yes
C(20) N(6) 1.401(3) yes
N(7) O(1) 1.263(3) yes
N(8) O(4) 1.223(3) yes
N(8) O(6) 1.258(3) yes
Ni N(6) 2.051(2) yes
Ni N(3) 2.142(2) yes
Ni O(2) 2.200(2) yes
N(1) C(1) 1.401(3) yes
C(1) C(6) 1.393(3) yes
C(3) C(4) 1.390(4) yes
C(5) C(6) 1.382(4) yes
N(2) C(7) 1.343(3) yes
C(8) C(9) 1.517(4) yes
N(3) C(10) 1.477(3) yes
C(11) N(4) 1.477(3) yes
C(12) C(13) 1.514(3) yes
C(14) N(6) 1.329(3) yes
C(15) N(5) 1.377(3) yes
C(15) C(20) 1.396(3) yes
C(17) C(18) 1.393(4) yes
C(19) C(20) 1.389(3) yes
N(7) O(3) 1.221(3) yes
N(7) O(2) 1.269(3) yes
N(8) O(5) 1.229(3) yes
